data_7011620
loop_
_publ_author_name
'Bowden, Allen A.'
'Hughes, Russell P.'
'Lindner, Danielle C.'
'Incarvito, Christopher D.'
'Liable-Sands, Louise M.'
'Rheingold, Arnold L.'

_publ_section_title
;
 Synthesis and structural studies of perfluoroalkyl-rhodium and
 iridium(iii) compounds containing tris(pyrazolyl)borate ligands
;
_journal_issue 16
_journal_name_full 'Journal of the Chemical Society, Dalton Transactions'
_journal_page_first 3245
_journal_paper_doi 10.1039/b202240k
_journal_year 2002
_chemical_formula_sum 'C15 H19 B F7 I N6 P Rh'
_chemical_formula_weight 687.95
_chemical_name_systematic
;
?
;
_space_group_IT_number 2
_symmetry_cell_setting triclinic
_symmetry_space_group_name_Hall '-P 1'
_symmetry_space_group_name_H-M 'P -1'
_atom_sites_solution_hydrogens geom
_atom_sites_solution_primary direct
_atom_sites_solution_secondary difmap
_audit_creation_method SHELXL-97
_cell_angle_alpha 87.188(2)
_cell_angle_beta 76.796(2)
_cell_angle_gamma 85.574(2)
_cell_formula_units_Z 4
_cell_length_a 10.4007(12)
_cell_length_b 13.4025(15)
_cell_length_c 16.4201(19)
_cell_measurement_temperature 153(2)
_cell_volume 2220.6(4)
_computing_cell_refinement 'Bruker SMART'
_computing_data_collection 'Bruker SMART'
_computing_data_reduction 'Bruker SHELXTL'
_computing_molecular_graphics 'Bruker SHELXTL'
_computing_publication_material 'Bruker SHELXTL'
_computing_structure_refinement 'SHELXL-97 (Sheldrick, 1997)'
_computing_structure_solution 'SHELXS-97 (Sheldrick, 1990)'
_diffrn_ambient_temperature 153(2)
_diffrn_measured_fraction_theta_full 0.934
_diffrn_measured_fraction_theta_max 0.934
_diffrn_measurement_device_type
;
Siemens P4 'CCD area detector' 
;
_diffrn_measurement_method 'phi and omega scans'
_diffrn_radiation_monochromator graphite
_diffrn_radiation_source 'fine-focus sealed tube'
_diffrn_radiation_type MoK\a
_diffrn_radiation_wavelength 0.71073
_diffrn_reflns_av_R_equivalents 0.0650
_diffrn_reflns_av_sigmaI/netI 0.0943
_diffrn_reflns_limit_h_max 13
_diffrn_reflns_limit_h_min -13
_diffrn_reflns_limit_k_max 17
_diffrn_reflns_limit_k_min -17
_diffrn_reflns_limit_l_max 21
_diffrn_reflns_limit_l_min -21
_diffrn_reflns_number 25831
_diffrn_reflns_theta_full 28.33
_diffrn_reflns_theta_max 28.33
_diffrn_reflns_theta_min 1.52
_diffrn_standards_decay_% 1%
_exptl_absorpt_coefficient_mu 2.306
_exptl_absorpt_correction_type 'Empirical from SADABS'
_exptl_crystal_colour yellow
_exptl_crystal_density_diffrn 2.058
_exptl_crystal_density_method 'not measured'
_exptl_crystal_description plate
_exptl_crystal_F_000 1328
_exptl_crystal_size_max 0.1
_exptl_crystal_size_mid 0.05
_exptl_crystal_size_min 0.02
_refine_diff_density_max 1.155
_refine_diff_density_min -1.868
_refine_diff_density_rms 0.180
_refine_ls_extinction_method none
_refine_ls_goodness_of_fit_ref 0.995
_refine_ls_hydrogen_treatment mixed
_refine_ls_matrix_type full
_refine_ls_number_parameters 585
_refine_ls_number_reflns 10328
_refine_ls_number_restraints 0
_refine_ls_restrained_S_all 0.995
_refine_ls_R_factor_all 0.1056
_refine_ls_R_factor_gt 0.0678
_refine_ls_shift/su_max 0.001
_refine_ls_shift/su_mean 0.000
_refine_ls_structure_factor_coef Fsqd
_refine_ls_weighting_details 'calc w=1/[\s^2^(Fo^2^)+(0.1000P)^2^+0.0000P] where P=(Fo^2^+2Fc^2^)/3'
_refine_ls_weighting_scheme calc
_refine_ls_wR_factor_gt 0.1591
_refine_ls_wR_factor_ref 0.1782
_reflns_number_gt 7263
_reflns_number_total 10328
_reflns_threshold_expression >2sigma(I)
_cod_data_source_file b202240k.txt
_cod_data_source_block rph178a
_cod_depositor_comments
;
The following automatic conversions were performed:
'_symmetry_cell_setting' value 'Triclinic' changed to 'triclinic'
according to '/home/saulius/struct/CIF-dictionaries/cif_core.dic'
dictionary named 'cif_core.dic' version 2.4.1 from 2010-06-29.

Automatic conversion script
Id: cif_fix_enum 1527 2010-12-29 10:47:43Z saulius 
;
_cod_original_sg_symbol_H-M P-1
_cod_database_code 7011620

loop_
_symmetry_equiv_pos_as_xyz
'x, y, z'
'-x, -y, -z'

loop_
_atom_site_label
_atom_site_type_symbol
_atom_site_fract_x
_atom_site_fract_y
_atom_site_fract_z
_atom_site_U_iso_or_equiv
_atom_site_adp_type
_atom_site_occupancy
_atom_site_symmetry_multiplicity
_atom_site_calc_flag
_atom_site_refinement_flags
_atom_site_disorder_assembly
_atom_site_disorder_group
Rh1 Rh 0.26842(6) 0.34866(5) 0.20804(4) 0.01734(16) Uani 1 1 d . . .
Rh1' Rh 0.77265(6) 0.84433(5) 0.27081(4) 0.01808(16) Uani 1 1 d . . .
I1 I 0.26835(6) 0.53223(4) 0.14104(4) 0.02663(16) Uani 1 1 d . . .
I1' I 0.81392(7) 1.02821(5) 0.30673(4) 0.03214(17) Uani 1 1 d . . .
P1 P 0.2157(2) 0.29663(18) 0.08936(14) 0.0243(5) Uani 1 1 d . . .
P1' P 0.8928(2) 0.77342(18) 0.36295(14) 0.0238(5) Uani 1 1 d . . .
B1 B 0.4948(10) 0.2487(8) 0.2941(6) 0.021(2) Uani 1 1 d . . .
H1 H 0.564(10) 0.211(7) 0.322(6) 0.03(3) Uiso 1 1 d . . .
B1' B 0.4886(11) 0.7789(9) 0.2637(7) 0.029(2) Uani 1 1 d . . .
H1' H 0.396(7) 0.750(5) 0.250(4) 0.001(18) Uiso 1 1 d . . .
F11 F 0.0042(5) 0.2799(4) 0.2465(3) 0.0339(13) Uani 1 1 d . . .
F12 F 0.0004(5) 0.4422(4) 0.2327(3) 0.0328(13) Uani 1 1 d . . .
F21 F 0.0374(6) 0.4645(4) 0.3787(4) 0.0370(14) Uani 1 1 d . . .
F22 F 0.1005(5) 0.3081(4) 0.3976(3) 0.0349(13) Uani 1 1 d . . .
F31 F -0.1353(7) 0.2507(5) 0.3981(4) 0.0516(17) Uani 1 1 d . . .
F32 F -0.2047(6) 0.3982(6) 0.3617(4) 0.0546(19) Uani 1 1 d . . .
F33 F -0.1477(6) 0.3728(5) 0.4792(4) 0.0498(17) Uani 1 1 d . . .
F12' F 0.9981(6) 0.7402(4) 0.1666(4) 0.0359(14) Uani 1 1 d . . .
F11' F 0.8702(5) 0.8235(5) 0.0979(3) 0.0363(14) Uani 1 1 d . . .
F22' F 0.9768(6) 0.9918(4) 0.1128(4) 0.0354(13) Uani 1 1 d . . .
F21' F 1.0915(5) 0.9212(4) 0.1998(3) 0.0324(13) Uani 1 1 d . . .
F31' F 1.2215(6) 0.9486(5) 0.0376(4) 0.0432(15) Uani 1 1 d . . .
F32' F 1.2235(6) 0.7974(4) 0.0842(4) 0.0374(14) Uani 1 1 d . . .
F33' F 1.1012(6) 0.8452(5) -0.0019(4) 0.0424(15) Uani 1 1 d . . .
N1 N 0.4782(7) 0.3314(5) 0.1562(4) 0.0186(14) Uani 1 1 d . . .
N2 N 0.5551(7) 0.2806(5) 0.2036(4) 0.0211(15) Uani 1 1 d . . .
N3 N 0.3359(7) 0.4011(5) 0.3108(4) 0.0197(15) Uani 1 1 d . . .
N4 N 0.4305(7) 0.3433(5) 0.3398(4) 0.0200(15) Uani 1 1 d . . .
N5 N 0.2783(7) 0.2043(5) 0.2630(4) 0.0220(15) Uani 1 1 d . . .
N6 N 0.3870(8) 0.1767(6) 0.2957(5) 0.0261(17) Uani 1 1 d . . .
N5' N 0.7248(7) 0.7046(6) 0.2427(5) 0.0241(16) Uani 1 1 d . . .
N6' N 0.5953(8) 0.6911(6) 0.2415(5) 0.0302(18) Uani 1 1 d . . .
N1' N 0.5952(7) 0.8491(6) 0.3689(5) 0.0267(17) Uani 1 1 d . . .
N2' N 0.4876(7) 0.8114(6) 0.3517(5) 0.0280(17) Uani 1 1 d . . .
N3' N 0.6432(7) 0.9086(6) 0.1974(5) 0.0245(16) Uani 1 1 d . . .
N4' N 0.5276(8) 0.8662(7) 0.2028(5) 0.0309(18) Uani 1 1 d . . .
C11 C 0.6828(8) 0.2783(7) 0.1612(6) 0.027(2) Uani 1 1 d . . .
H11 H 0.7552 0.2443 0.1794 0.032 Uiso 1 1 calc R . .
C12 C 0.6907(9) 0.3320(7) 0.0893(6) 0.0250(19) Uani 1 1 d . . .
H12 H 0.7685 0.3456 0.0483 0.030 Uiso 1 1 calc R . .
C13 C 0.5604(9) 0.3635(7) 0.0875(5) 0.0233(18) Uani 1 1 d . . .
H13 H 0.5343 0.4024 0.0433 0.028 Uiso 1 1 calc R . .
C14 C 0.4690(9) 0.3923(8) 0.3983(6) 0.029(2) Uani 1 1 d . . .
H14 H 0.5349 0.3681 0.4274 0.034 Uiso 1 1 calc R . .
C15 C 0.3983(9) 0.4824(7) 0.4092(6) 0.028(2) Uani 1 1 d . . .
H15 H 0.4039 0.5327 0.4469 0.034 Uiso 1 1 calc R . .
C16 C 0.3166(9) 0.4846(7) 0.3536(5) 0.0242(19) Uani 1 1 d . . .
H16 H 0.2548 0.5386 0.3468 0.029 Uiso 1 1 calc R . .
C17 C 0.3756(10) 0.0858(7) 0.3313(6) 0.030(2) Uani 1 1 d . . .
H17 H 0.4381 0.0501 0.3579 0.036 Uiso 1 1 calc R . .
C18 C 0.2559(11) 0.0515(7) 0.3229(6) 0.036(2) Uani 1 1 d . . .
H18 H 0.2216 -0.0113 0.3417 0.043 Uiso 1 1 calc R . .
C19 C 0.1978(10) 0.1282(6) 0.2816(6) 0.027(2) Uani 1 1 d . . .
H19 H 0.1138 0.1274 0.2682 0.032 Uiso 1 1 calc R . .
C21 C 0.0700(10) 0.3577(8) 0.0596(6) 0.037(2) Uani 1 1 d . . .
H21A H 0.0587 0.3288 0.0082 0.056 Uiso 1 1 calc R . .
H21B H 0.0813 0.4295 0.0499 0.056 Uiso 1 1 calc R . .
H21C H -0.0083 0.3475 0.1045 0.056 Uiso 1 1 calc R . .
C22 C 0.1886(11) 0.1659(7) 0.0911(7) 0.038(3) Uani 1 1 d . . .
H22A H 0.1666 0.1496 0.0385 0.058 Uiso 1 1 calc R . .
H22B H 0.1153 0.1505 0.1381 0.058 Uiso 1 1 calc R . .
H22C H 0.2691 0.1263 0.0975 0.058 Uiso 1 1 calc R . .
C23 C 0.3393(10) 0.3086(8) -0.0068(6) 0.035(2) Uani 1 1 d . . .
H23A H 0.3064 0.2843 -0.0530 0.053 Uiso 1 1 calc R . .
H23B H 0.4205 0.2689 -0.0017 0.053 Uiso 1 1 calc R . .
H23C H 0.3583 0.3791 -0.0178 0.053 Uiso 1 1 calc R . .
C1 C 0.0699(8) 0.3629(7) 0.2622(6) 0.0242(19) Uani 1 1 d . . .
C2 C 0.0236(9) 0.3692(7) 0.3578(5) 0.0247(19) Uani 1 1 d . . .
C3 C -0.1197(10) 0.3467(8) 0.3995(7) 0.037(2) Uani 1 1 d . . .
C17' C 0.5849(11) 0.5983(8) 0.2228(6) 0.034(2) Uani 1 1 d . . .
H17' H 0.5053 0.5710 0.2183 0.041 Uiso 1 1 calc R . .
C18' C 0.7045(12) 0.5476(7) 0.2111(6) 0.039(3) Uani 1 1 d . . .
H18' H 0.7261 0.4795 0.1967 0.047 Uiso 1 1 calc R . .
C19' C 0.7891(11) 0.6173(7) 0.2247(6) 0.035(2) Uani 1 1 d . . .
H19' H 0.8811 0.6037 0.2215 0.042 Uiso 1 1 calc R . .
C11' C 0.3886(10) 0.8169(8) 0.4198(7) 0.036(2) Uani 1 1 d . . .
H11' H 0.3029 0.7942 0.4242 0.044 Uiso 1 1 calc R . .
C12' C 0.4294(11) 0.8600(8) 0.4815(6) 0.041(3) Uani 1 1 d . . .
H12' H 0.3792 0.8742 0.5362 0.049 Uiso 1 1 calc R . .
C13' C 0.5603(10) 0.8790(7) 0.4477(6) 0.029(2) Uani 1 1 d . . .
H13' H 0.6167 0.9088 0.4763 0.035 Uiso 1 1 calc R . .
C14' C 0.4624(10) 0.9188(9) 0.1516(6) 0.038(3) Uani 1 1 d . . .
H14' H 0.3786 0.9043 0.1431 0.046 Uiso 1 1 calc R . .
C15' C 0.5330(9) 0.9954(9) 0.1137(6) 0.037(3) Uani 1 1 d . . .
H15' H 0.5091 1.0442 0.0748 0.044 Uiso 1 1 calc R . .
C16' C 0.6476(10) 0.9876(8) 0.1437(5) 0.033(2) Uani 1 1 d . . .
H16' H 0.7177 1.0311 0.1287 0.039 Uiso 1 1 calc R . .
C21' C 0.9272(12) 0.8532(8) 0.4396(6) 0.041(3) Uani 1 1 d . . .
H21D H 0.9787 0.8143 0.4748 0.061 Uiso 1 1 calc R . .
H21E H 0.8437 0.8802 0.4747 0.061 Uiso 1 1 calc R . .
H21F H 0.9779 0.9085 0.4110 0.061 Uiso 1 1 calc R . .
C22' C 0.8052(11) 0.6741(8) 0.4244(6) 0.036(2) Uani 1 1 d . . .
H22D H 0.8570 0.6443 0.4635 0.054 Uiso 1 1 calc R . .
H22E H 0.7920 0.6227 0.3872 0.054 Uiso 1 1 calc R . .
H22F H 0.7190 0.7013 0.4559 0.054 Uiso 1 1 calc R . .
C23' C 1.0561(10) 0.7147(9) 0.3249(7) 0.043(3) Uani 1 1 d . . .
H23D H 1.0925 0.6888 0.3724 0.065 Uiso 1 1 calc R . .
H23E H 1.1137 0.7640 0.2924 0.065 Uiso 1 1 calc R . .
H23F H 1.0508 0.6594 0.2891 0.065 Uiso 1 1 calc R . .
C1' C 0.9278(10) 0.8315(7) 0.1658(5) 0.027(2) Uani 1 1 d . . .
C2' C 1.0307(9) 0.9041(7) 0.1368(6) 0.028(2) Uani 1 1 d . . .
C3' C 1.1444(10) 0.8721(7) 0.0636(6) 0.030(2) Uani 1 1 d . . .

loop_
_atom_site_aniso_label
_atom_site_aniso_U_11
_atom_site_aniso_U_22
_atom_site_aniso_U_33
_atom_site_aniso_U_23
_atom_site_aniso_U_13
_atom_site_aniso_U_12
Rh1 0.0193(3) 0.0176(3) 0.0155(3) -0.0001(2) -0.0052(3) 0.0001(3)
Rh1' 0.0189(3) 0.0199(3) 0.0156(3) -0.0005(2) -0.0044(3) -0.0006(3)
I1 0.0315(3) 0.0216(3) 0.0272(3) 0.0035(2) -0.0086(3) -0.0008(2)
I1' 0.0373(4) 0.0273(3) 0.0301(3) -0.0050(3) -0.0042(3) 0.0013(3)
P1 0.0284(13) 0.0272(12) 0.0196(11) -0.0018(9) -0.0104(10) -0.0010(10)
P1' 0.0261(12) 0.0255(12) 0.0210(11) 0.0006(9) -0.0079(9) -0.0016(10)
B1 0.024(5) 0.024(5) 0.017(4) 0.008(4) -0.010(4) 0.005(4)
B1' 0.028(6) 0.037(6) 0.024(5) -0.001(5) -0.009(5) -0.004(5)
F11 0.029(3) 0.043(3) 0.031(3) -0.006(3) -0.008(2) -0.005(3)
F12 0.028(3) 0.033(3) 0.037(3) 0.006(2) -0.011(2) 0.005(2)
F21 0.037(3) 0.029(3) 0.042(3) -0.016(3) -0.002(3) 0.002(3)
F22 0.033(3) 0.047(4) 0.021(3) 0.005(2) -0.002(2) 0.008(3)
F31 0.052(4) 0.051(4) 0.046(4) 0.003(3) 0.005(3) -0.023(3)
F32 0.020(3) 0.086(5) 0.054(4) 0.018(4) -0.004(3) -0.001(3)
F33 0.044(4) 0.069(5) 0.028(3) -0.002(3) 0.009(3) -0.004(3)
F12' 0.035(3) 0.024(3) 0.044(3) -0.005(3) 0.001(3) 0.003(2)
F11' 0.033(3) 0.058(4) 0.020(3) -0.012(3) -0.006(2) -0.011(3)
F22' 0.038(3) 0.027(3) 0.038(3) 0.007(2) -0.004(3) 0.001(2)
F21' 0.030(3) 0.035(3) 0.036(3) -0.006(2) -0.013(3) -0.008(2)
F31' 0.042(4) 0.042(4) 0.041(3) 0.002(3) 0.004(3) -0.010(3)
F32' 0.031(3) 0.037(3) 0.039(3) -0.003(3) -0.001(3) 0.007(3)
F33' 0.042(4) 0.053(4) 0.030(3) -0.010(3) 0.001(3) -0.007(3)
N1 0.020(4) 0.021(4) 0.014(3) 0.002(3) -0.004(3) -0.001(3)
N2 0.017(4) 0.025(4) 0.020(4) -0.002(3) -0.006(3) 0.006(3)
N3 0.019(4) 0.026(4) 0.014(3) 0.001(3) -0.005(3) 0.000(3)
N4 0.017(4) 0.026(4) 0.015(3) -0.001(3) -0.001(3) -0.001(3)
N5 0.024(4) 0.020(4) 0.022(4) 0.004(3) -0.007(3) -0.001(3)
N6 0.028(4) 0.024(4) 0.025(4) -0.003(3) -0.006(3) 0.003(3)
N5' 0.023(4) 0.024(4) 0.025(4) 0.000(3) -0.005(3) -0.006(3)
N6' 0.023(4) 0.041(5) 0.028(4) -0.003(4) -0.006(3) -0.010(4)
N1' 0.025(4) 0.032(4) 0.022(4) 0.004(3) -0.003(3) 0.002(3)
N2' 0.022(4) 0.037(5) 0.023(4) 0.003(3) -0.002(3) -0.003(3)
N3' 0.020(4) 0.031(4) 0.022(4) -0.001(3) -0.006(3) 0.001(3)
N4' 0.025(4) 0.045(5) 0.024(4) -0.002(4) -0.009(3) -0.003(4)
C11 0.011(4) 0.028(5) 0.043(6) -0.013(4) -0.010(4) 0.002(4)
C12 0.017(4) 0.028(5) 0.029(5) -0.009(4) -0.002(4) 0.003(4)
C13 0.024(5) 0.026(5) 0.021(4) -0.005(4) -0.007(4) 0.000(4)
C14 0.015(4) 0.046(6) 0.026(5) -0.004(4) -0.006(4) -0.007(4)
C15 0.031(5) 0.028(5) 0.026(5) -0.008(4) -0.005(4) -0.003(4)
C16 0.025(5) 0.022(4) 0.024(4) -0.013(4) 0.001(4) -0.003(4)
C17 0.039(6) 0.028(5) 0.023(5) 0.000(4) -0.009(4) 0.005(4)
C18 0.049(7) 0.025(5) 0.032(5) 0.008(4) -0.008(5) 0.001(5)
C19 0.038(5) 0.017(4) 0.027(5) 0.000(4) -0.009(4) -0.001(4)
C21 0.041(6) 0.044(6) 0.034(5) -0.001(5) -0.024(5) 0.004(5)
C22 0.051(7) 0.027(5) 0.043(6) -0.012(5) -0.023(5) 0.003(5)
C23 0.038(6) 0.052(7) 0.017(4) -0.003(4) -0.008(4) -0.005(5)
C1 0.013(4) 0.022(4) 0.038(5) 0.006(4) -0.009(4) -0.004(3)
C2 0.023(5) 0.032(5) 0.021(4) -0.003(4) -0.008(4) 0.004(4)
C3 0.033(6) 0.043(6) 0.035(6) 0.004(5) -0.006(5) -0.010(5)
C17' 0.040(6) 0.041(6) 0.027(5) 0.000(4) -0.013(4) -0.017(5)
C18' 0.068(8) 0.022(5) 0.028(5) -0.002(4) -0.010(5) -0.014(5)
C19' 0.042(6) 0.029(5) 0.034(5) -0.005(4) -0.008(5) -0.008(5)
C11' 0.029(5) 0.039(6) 0.038(6) 0.010(5) -0.004(5) -0.005(5)
C12' 0.049(7) 0.048(7) 0.021(5) 0.002(5) -0.002(5) -0.001(5)
C13' 0.031(5) 0.033(5) 0.019(4) -0.003(4) 0.001(4) 0.006(4)
C14' 0.028(5) 0.064(8) 0.029(5) 0.007(5) -0.018(4) -0.013(5)
C15' 0.020(5) 0.064(8) 0.025(5) 0.010(5) -0.007(4) 0.002(5)
C16' 0.034(5) 0.045(6) 0.017(4) 0.007(4) -0.006(4) 0.009(5)
C21' 0.053(7) 0.049(7) 0.027(5) -0.009(5) -0.017(5) -0.012(5)
C22' 0.042(6) 0.035(6) 0.032(5) 0.006(4) -0.006(5) -0.013(5)
C23' 0.035(6) 0.048(7) 0.048(7) 0.002(5) -0.017(5) 0.006(5)
C1' 0.039(5) 0.024(5) 0.021(4) 0.000(4) -0.015(4) 0.010(4)
C2' 0.025(5) 0.026(5) 0.030(5) 0.000(4) -0.005(4) 0.001(4)
C3' 0.037(6) 0.022(5) 0.028(5) 0.002(4) -0.005(4) -0.003(4)

loop_
_atom_type_symbol
_atom_type_description
_atom_type_scat_dispersion_real
_atom_type_scat_dispersion_imag
_atom_type_scat_source
C C 0.0033 0.0016 'International Tables Vol C Tables 4.2.6.8 and 6.1.1.4'
H H 0.0000 0.0000 'International Tables Vol C Tables 4.2.6.8 and 6.1.1.4'
B B 0.0013 0.0007 'International Tables Vol C Tables 4.2.6.8 and 6.1.1.4'
N N 0.0061 0.0033 'International Tables Vol C Tables 4.2.6.8 and 6.1.1.4'
F F 0.0171 0.0103 'International Tables Vol C Tables 4.2.6.8 and 6.1.1.4'
P P 0.1023 0.0942 'International Tables Vol C Tables 4.2.6.8 and 6.1.1.4'
Rh Rh -1.1178 0.9187 'International Tables Vol C Tables 4.2.6.8 and 6.1.1.4'
I I -0.4742 1.8119 'International Tables Vol C Tables 4.2.6.8 and 6.1.1.4'

loop_
_geom_angle_atom_site_label_1
_geom_angle_atom_site_label_2
_geom_angle_atom_site_label_3
_geom_angle
_geom_angle_site_symmetry_1
_geom_angle_site_symmetry_3
_geom_angle_publ_flag
C1 Rh1 N5 89.3(3) . . ?
C1 Rh1 N3 96.8(3) . . ?
N5 Rh1 N3 87.6(3) . . ?
C1 Rh1 N1 177.6(3) . . ?
N5 Rh1 N1 89.0(3) . . ?
N3 Rh1 N1 81.3(3) . . ?
C1 Rh1 P1 88.4(3) . . ?
N5 Rh1 P1 94.7(2) . . ?
N3 Rh1 P1 174.3(2) . . ?
N1 Rh1 P1 93.44(19) . . ?
C1 Rh1 I1 93.0(2) . . ?
N5 Rh1 I1 176.9(2) . . ?
N3 Rh1 I1 90.06(19) . . ?
N1 Rh1 I1 88.59(18) . . ?
P1 Rh1 I1 87.49(7) . . ?
N5' Rh1' C1' 86.3(3) . . ?
N5' Rh1' N3' 88.1(3) . . ?
C1' Rh1' N3' 91.2(3) . . ?
N5' Rh1' N1' 87.7(3) . . ?
C1' Rh1' N1' 171.9(3) . . ?
N3' Rh1' N1' 83.1(3) . . ?
N5' Rh1' P1' 91.3(2) . . ?
C1' Rh1' P1' 95.2(2) . . ?
N3' Rh1' P1' 173.5(2) . . ?
N1' Rh1' P1' 90.4(2) . . ?
N5' Rh1' I1' 175.4(2) . . ?
C1' Rh1' I1' 96.4(3) . . ?
N3' Rh1' I1' 88.1(2) . . ?
N1' Rh1' I1' 89.3(2) . . ?
P1' Rh1' I1' 92.21(7) . . ?
C22 P1 C23 101.0(5) . . ?
C22 P1 C21 103.6(5) . . ?
C23 P1 C21 101.4(5) . . ?
C22 P1 Rh1 114.4(4) . . ?
C23 P1 Rh1 116.5(3) . . ?
C21 P1 Rh1 117.6(3) . . ?
C23' P1' C21' 99.7(5) . . ?
C23' P1' C22' 102.9(5) . . ?
C21' P1' C22' 104.2(5) . . ?
C23' P1' Rh1' 120.5(4) . . ?
C21' P1' Rh1' 117.5(4) . . ?
C22' P1' Rh1' 110.0(4) . . ?
N6 B1 N2 109.5(7) . . ?
N6 B1 N4 108.5(7) . . ?
N2 B1 N4 107.3(7) . . ?
N4' B1' N2' 108.3(8) . . ?
N4' B1' N6' 108.5(8) . . ?
N2' B1' N6' 108.1(8) . . ?
C13 N1 N2 106.3(7) . . ?
C13 N1 Rh1 135.9(6) . . ?
N2 N1 Rh1 117.7(5) . . ?
C11 N2 N1 109.1(7) . . ?
C11 N2 B1 130.2(8) . . ?
N1 N2 B1 120.2(7) . . ?
C16 N3 N4 106.0(7) . . ?
C16 N3 Rh1 135.7(6) . . ?
N4 N3 Rh1 118.0(5) . . ?
C14 N4 N3 109.4(7) . . ?
C14 N4 B1 129.2(7) . . ?
N3 N4 B1 120.2(7) . . ?
C19 N5 N6 106.4(7) . . ?
C19 N5 Rh1 136.1(6) . . ?
N6 N5 Rh1 117.2(5) . . ?
C17 N6 N5 109.9(8) . . ?
C17 N6 B1 128.4(8) . . ?
N5 N6 B1 121.6(7) . . ?
C19' N5' N6' 105.3(8) . . ?
C19' N5' Rh1' 136.0(7) . . ?
N6' N5' Rh1' 118.7(6) . . ?
C17' N6' N5' 109.6(8) . . ?
C17' N6' B1' 130.8(9) . . ?
N5' N6' B1' 119.6(8) . . ?
C13' N1' N2' 107.0(8) . . ?
C13' N1' Rh1' 136.3(7) . . ?
N2' N1' Rh1' 116.7(6) . . ?
C11' N2' N1' 108.8(8) . . ?
C11' N2' B1' 130.0(9) . . ?
N1' N2' B1' 121.0(8) . . ?
C16' N3' N4' 108.1(8) . . ?
C16' N3' Rh1' 133.9(7) . . ?
N4' N3' Rh1' 118.0(6) . . ?
C14' N4' N3' 107.6(8) . . ?
C14' N4' B1' 131.4(9) . . ?
N3' N4' B1' 120.8(8) . . ?
C12 C11 N2 108.9(8) . . ?
C11 C12 C13 105.3(8) . . ?
N1 C13 C12 110.3(8) . . ?
N4 C14 C15 108.9(8) . . ?
C14 C15 C16 104.8(8) . . ?
N3 C16 C15 110.9(8) . . ?
N6 C17 C18 108.3(9) . . ?
C19 C18 C17 105.5(9) . . ?
N5 C19 C18 109.9(9) . . ?
F12 C1 F11 102.7(6) . . ?
F12 C1 C2 103.6(7) . . ?
F11 C1 C2 101.6(7) . . ?
F12 C1 Rh1 115.4(6) . . ?
F11 C1 Rh1 111.6(6) . . ?
C2 C1 Rh1 119.8(6) . . ?
F22 C2 F21 106.6(7) . . ?
F22 C2 C1 111.6(7) . . ?
F21 C2 C1 107.9(7) . . ?
F22 C2 C3 105.5(8) . . ?
F21 C2 C3 105.7(7) . . ?
C1 C2 C3 118.8(8) . . ?
F31 C3 F32 109.6(9) . . ?
F31 C3 F33 108.0(8) . . ?
F32 C3 F33 107.9(9) . . ?
F31 C3 C2 110.4(9) . . ?
F32 C3 C2 111.0(8) . . ?
F33 C3 C2 109.8(8) . . ?
N6' C17' C18' 109.7(9) . . ?
C17' C18' C19' 104.4(9) . . ?
N5' C19' C18' 111.0(10) . . ?
N2' C11' C12' 109.4(9) . . ?
C11' C12' C13' 105.1(9) . . ?
N1' C13' C12' 109.6(9) . . ?
N4' C14' C15' 110.3(9) . . ?
C14' C15' C16' 105.2(9) . . ?
N3' C16' C15' 108.9(10) . . ?
F12' C1' F11' 101.7(7) . . ?
F12' C1' C2' 104.4(8) . . ?
F11' C1' C2' 104.7(7) . . ?
F12' C1' Rh1' 111.0(6) . . ?
F11' C1' Rh1' 106.3(6) . . ?
C2' C1' Rh1' 126.0(6) . . ?
F22' C2' F21' 108.4(7) . . ?
F22' C2' C1' 110.7(8) . . ?
F21' C2' C1' 110.3(7) . . ?
F22' C2' C3' 106.4(7) . . ?
F21' C2' C3' 104.5(7) . . ?
C1' C2' C3' 116.2(8) . . ?
F32' C3' F33' 108.2(8) . . ?
F32' C3' F31' 105.9(8) . . ?
F33' C3' F31' 107.1(7) . . ?
F32' C3' C2' 113.0(8) . . ?
F33' C3' C2' 112.3(8) . . ?
F31' C3' C2' 109.9(8) . . ?

loop_
_geom_bond_atom_site_label_1
_geom_bond_atom_site_label_2
_geom_bond_distance
_geom_bond_site_symmetry_2
_geom_bond_publ_flag
Rh1 C1 2.052(9) . ?
Rh1 N5 2.099(7) . ?
Rh1 N3 2.138(7) . ?
Rh1 N1 2.153(7) . ?
Rh1 P1 2.295(2) . ?
Rh1 I1 2.6454(9) . ?
Rh1' N5' 2.074(7) . ?
Rh1' C1' 2.078(10) . ?
Rh1' N3' 2.113(7) . ?
Rh1' N1' 2.154(7) . ?
Rh1' P1' 2.301(2) . ?
Rh1' I1' 2.6509(10) . ?
P1 C22 1.794(10) . ?
P1 C23 1.803(10) . ?
P1 C21 1.820(10) . ?
P1' C23' 1.803(11) . ?
P1' C21' 1.804(10) . ?
P1' C22' 1.805(10) . ?
B1 N6 1.530(13) . ?
B1 N2 1.530(12) . ?
B1 N4 1.533(12) . ?
B1' N4' 1.518(14) . ?
B1' N2' 1.526(13) . ?
B1' N6' 1.551(14) . ?
F11 C1 1.413(10) . ?
F12 C1 1.370(10) . ?
F21 C2 1.365(10) . ?
F22 C2 1.350(10) . ?
F31 C3 1.311(12) . ?
F32 C3 1.326(12) . ?
F33 C3 1.332(12) . ?
F12' C1' 1.378(10) . ?
F11' C1' 1.394(10) . ?
F22' C2' 1.344(10) . ?
F21' C2' 1.366(10) . ?
F31' C3' 1.344(11) . ?
F32' C3' 1.327(11) . ?
F33' C3' 1.332(11) . ?
N1 C13 1.325(11) . ?
N1 N2 1.362(9) . ?
N2 C11 1.350(11) . ?
N3 C16 1.328(11) . ?
N3 N4 1.362(9) . ?
N4 C14 1.338(11) . ?
N5 C19 1.349(11) . ?
N5 N6 1.378(10) . ?
N6 C17 1.327(12) . ?
N5' C19' 1.313(12) . ?
N5' N6' 1.378(10) . ?
N6' C17' 1.314(13) . ?
N1' C13' 1.334(11) . ?
N1' N2' 1.355(11) . ?
N2' C11' 1.336(12) . ?
N3' C16' 1.341(12) . ?
N3' N4' 1.353(11) . ?
N4' C14' 1.339(12) . ?
C11 C12 1.342(13) . ?
C12 C13 1.394(12) . ?
C14 C15 1.363(13) . ?
C15 C16 1.380(13) . ?
C17 C18 1.397(14) . ?
C18 C19 1.379(12) . ?
C1 C2 1.537(13) . ?
C2 C3 1.538(14) . ?
C17' C18' 1.348(15) . ?
C18' C19' 1.392(14) . ?
C11' C12' 1.355(15) . ?
C12' C13' 1.386(15) . ?
C14' C15' 1.351(15) . ?
C15' C16' 1.385(13) . ?
C1' C2' 1.484(14) . ?
C2' C3' 1.533(13) . ?
